data_4503246
loop_
_publ_author_name
'Metrangolo, Pierangelo'
'Meyer, Franck'
'Pilati, Tullio'
'Proserpio, Davide M.'
'Resnati, Giuseppe'

_publ_section_title
;
 Dendrimeric Tectons in Halogen Bonding-Based Crystal Engineering
;
_journal_issue 2
_journal_name_full 'Crystal Growth &amp; Design'
_journal_page_first 654
_journal_paper_doi 10.1021/cg700870t
_journal_volume 8
_journal_year 2008
_chemical_formula_moiety 'C40 H36 F16 I4 N6, 2(C12 H10 N2)'
_chemical_formula_sum 'C64 H56 F16 I4 N10'
_chemical_formula_weight 1776.79
_chemical_name_systematic
; 
 ? 
;
_space_group_IT_number 14
_symmetry_cell_setting monoclinic
_symmetry_space_group_name_Hall '-P 2yn'
_symmetry_space_group_name_H-M 'P 1 21/n 1'
_atom_sites_solution_hydrogens geom
_atom_sites_solution_primary direct
_atom_sites_solution_secondary difmap
_audit_creation_method SHELXL-97
_cell_angle_alpha 90.00
_cell_angle_beta 91.43(3)
_cell_angle_gamma 90.00
_cell_formula_units_Z 2
_cell_length_a 8.6941(14)
_cell_length_b 11.9320(18)
_cell_length_c 32.228(5)
_cell_measurement_reflns_used 5766
_cell_measurement_temperature 295(2)
_cell_measurement_theta_max 23.870
_cell_measurement_theta_min 2.412
_cell_volume 3342.2(9)
_computing_cell_refinement 'Bruker SAINT'
_computing_data_collection 'Bruker SMART'
_computing_data_reduction 'Bruker SAINT'
_computing_molecular_graphics 'ORTEP-III (Burnett and Johnson, 1996), Mercury 1.4, CCDC'
_computing_publication_material 'SHELXL-97 (Sheldrick, 1997)'
_computing_structure_refinement 'SHELXL-97 (Sheldrick, 1997)'
_computing_structure_solution
;
M.C. Burla, M. Camalli, B. Carrozzini, G.L. Cascarano, C. Giacovazzo,
G. Polidori, R. Spagna (2003).
SIR2002: the program. J. Appl. Cryst. 36,1103
;
_diffrn_ambient_temperature 295(2)
_diffrn_measured_fraction_theta_full 0.996
_diffrn_measured_fraction_theta_max 0.996
_diffrn_measurement_device_type 'Bruker SMART APEX'
_diffrn_measurement_method 'phi and omega scans'
_diffrn_radiation_monochromator graphite
_diffrn_radiation_source 'fine-focus sealed tube'
_diffrn_radiation_type MoK\a
_diffrn_radiation_wavelength 0.71073
_diffrn_reflns_av_R_equivalents 0.0389
_diffrn_reflns_av_sigmaI/netI 0.0229
_diffrn_reflns_limit_h_max 11
_diffrn_reflns_limit_h_min -11
_diffrn_reflns_limit_k_max 16
_diffrn_reflns_limit_k_min -16
_diffrn_reflns_limit_l_max 43
_diffrn_reflns_limit_l_min -43
_diffrn_reflns_number 44228
_diffrn_reflns_theta_full 29.04
_diffrn_reflns_theta_max 29.04
_diffrn_reflns_theta_min 1.82
_diffrn_standards_decay_% 0.00
_exptl_absorpt_coefficient_mu 1.957
_exptl_absorpt_correction_T_max 0.716992
_exptl_absorpt_correction_T_min 0.636235
_exptl_absorpt_correction_type multi-scan
_exptl_absorpt_process_details 'SADABS, Bruker, 1997'
_exptl_crystal_colour colourless
_exptl_crystal_density_diffrn 1.766
_exptl_crystal_density_method 'not measured'
_exptl_crystal_description 'irregular prism'
_exptl_crystal_F_000 1732
_exptl_crystal_size_max 0.39
_exptl_crystal_size_mid 0.24
_exptl_crystal_size_min 0.17
_refine_diff_density_max 0.730
_refine_diff_density_min -0.715
_refine_diff_density_rms 0.075
_refine_ls_extinction_method none
_refine_ls_goodness_of_fit_ref 0.956
_refine_ls_hydrogen_treatment mixed
_refine_ls_matrix_type full
_refine_ls_number_parameters 432
_refine_ls_number_reflns 8884
_refine_ls_number_restraints 0
_refine_ls_restrained_S_all 0.956
_refine_ls_R_factor_all 0.0596
_refine_ls_R_factor_gt 0.0418
_refine_ls_shift/su_max 0.001
_refine_ls_shift/su_mean 0.000
_refine_ls_structure_factor_coef Fsqd
_refine_ls_weighting_details 'w=1/[\s^2^(Fo^2^)+(0.0642P)^2^] where P=(Fo^2^+2Fc^2^)/3'
_refine_ls_weighting_scheme calc
_refine_ls_wR_factor_gt 0.1043
_refine_ls_wR_factor_ref 0.1109
_reflns_number_gt 6358
_reflns_number_total 8884
_reflns_threshold_expression I>2\s(I)
_cod_data_source_file cg700870t-file004.cif
_cod_data_source_block re88
_cod_depositor_comments
;
The following automatic conversions were performed:

'_symmetry_cell_setting' value 'Monoclinic' changed to 'monoclinic'
according to /home/saulius/struct/CIF-dictionaries/cif_core.dic
dictionary named 'cif_core.dic' version 2.4.1 from 2010-06-29.

Automatic conversion script
Id: cif_fix_values 1715 2011-07-08 13:25:40Z adriana 
;
_cod_original_sg_symbol_H-M 'P 21/n'
_cod_database_code 4503246

loop_
_symmetry_equiv_pos_as_xyz
'x, y, z'
'-x+1/2, y+1/2, -z+1/2'
'-x, -y, -z'
'x-1/2, -y-1/2, z-1/2'

loop_
_atom_site_label
_atom_site_type_symbol
_atom_site_fract_x
_atom_site_fract_y
_atom_site_fract_z
_atom_site_U_iso_or_equiv
_atom_site_adp_type
_atom_site_occupancy
_atom_site_symmetry_multiplicity
_atom_site_calc_flag
_atom_site_refinement_flags
I1 I 0.36771(2) 0.749360(17) 0.104004(7) 0.06906(9) Uani 1 1 d .
I2 I 0.62568(3) -0.67115(2) 0.197115(8) 0.09125(12) Uani 1 1 d .
F1 F 0.4883(2) 0.31131(12) 0.07886(6) 0.0685(5) Uani 1 1 d .
F2 F 0.3376(2) 0.47978(17) 0.11267(6) 0.0825(6) Uani 1 1 d .
F3 F 0.6248(2) 0.73716(13) 0.03557(8) 0.0790(6) Uani 1 1 d .
F4 F 0.77159(19) 0.57359(14) 0.00001(6) 0.0690(5) Uani 1 1 d .
F5 F 0.9844(2) -0.43911(14) 0.09220(5) 0.0651(4) Uani 1 1 d .
F6 F 0.8575(2) -0.62492(17) 0.12184(7) 0.0814(5) Uani 1 1 d .
F7 F 0.5879(3) -0.4126(2) 0.21927(8) 0.1166(9) Uani 1 1 d .
F8 F 0.7100(3) -0.22890(19) 0.19167(8) 0.1036(8) Uani 1 1 d .
C1 C 0.5388(3) 0.0250(2) 0.01857(9) 0.0465(6) Uani 1 1 d .
H1A H 0.5355 -0.0280 0.0414 0.056 Uiso 1 1 calc R
H1B H 0.4833 0.0917 0.0267 0.056 Uiso 1 1 calc R
C2 C 0.7051(3) 0.0558(2) 0.01091(9) 0.0490(6) Uani 1 1 d .
H2A H 0.7624 -0.0125 0.0060 0.059 Uiso 1 1 calc R
H2B H 0.7085 0.1006 -0.0142 0.059 Uiso 1 1 calc R
N3 N 0.7813(2) 0.11732(17) 0.04447(7) 0.0458(5) Uani 1 1 d .
C4 C 0.9386(3) 0.1518(2) 0.03326(11) 0.0595(7) Uani 1 1 d .
H4A H 0.9946 0.0863 0.0242 0.071 Uiso 1 1 calc R
H4B H 0.9914 0.1811 0.0578 0.071 Uiso 1 1 calc R
C5 C 0.9420(3) 0.2397(2) -0.00066(12) 0.0643(8) Uani 1 1 d .
H5A H 0.8820 0.2125 -0.0244 0.077 Uiso 1 1 calc R
H5B H 1.0473 0.2483 -0.0094 0.077 Uiso 1 1 calc R
C6 C 0.8808(3) 0.3541(2) 0.01139(11) 0.0616(8) Uani 1 1 d .
H6A H 0.9404 0.3830 0.0349 0.074 Uiso 1 1 calc R
H6B H 0.8914 0.4058 -0.0116 0.074 Uiso 1 1 calc R
N7 N 0.7178(3) 0.3459(2) 0.02230(8) 0.0507(5) Uani 1 1 d .
H7 H 0.715(3) 0.291(3) 0.0371(9) 0.050(8) Uiso 1 1 d .
C8 C 0.6434(3) 0.4361(2) 0.03931(8) 0.0436(5) Uani 1 1 d .
C9 C 0.5269(3) 0.4184(2) 0.06783(9) 0.0518(6) Uani 1 1 d .
C10 C 0.4465(3) 0.5032(2) 0.08461(9) 0.0527(6) Uani 1 1 d .
C11 C 0.4770(3) 0.6150(2) 0.07610(9) 0.0558(7) Uani 1 1 d .
C12 C 0.5893(3) 0.6325(2) 0.04694(10) 0.0557(7) Uani 1 1 d .
C13 C 0.6695(3) 0.5474(2) 0.02914(8) 0.0479(6) Uani 1 1 d .
C14 C 0.7823(4) 0.0580(2) 0.08375(10) 0.0602(7) Uani 1 1 d .
H14A H 0.6764 0.0479 0.0918 0.072 Uiso 1 1 calc R
H14B H 0.8318 0.1056 0.1045 0.072 Uiso 1 1 calc R
C15 C 0.8610(4) -0.0560(3) 0.08532(11) 0.0685(8) Uani 1 1 d .
H15A H 0.8316 -0.0981 0.0606 0.082 Uiso 1 1 calc R
H15B H 0.9716 -0.0452 0.0852 0.082 Uiso 1 1 calc R
C16 C 0.8218(4) -0.1216(3) 0.12214(11) 0.0678(8) Uani 1 1 d .
H16A H 0.7119 -0.1357 0.1218 0.081 Uiso 1 1 calc R
H16B H 0.8475 -0.0787 0.1469 0.081 Uiso 1 1 calc R
N17 N 0.9050(4) -0.2291(2) 0.12349(11) 0.0697(8) Uani 1 1 d .
H17 H 0.957(5) -0.247(3) 0.1046(14) 0.095(16) Uiso 1 1 d .
C18 C 0.8400(3) -0.3234(3) 0.13952(9) 0.0567(7) Uani 1 1 d .
C19 C 0.8762(3) -0.4304(3) 0.12401(9) 0.0552(7) Uani 1 1 d .
C20 C 0.8174(3) -0.5269(3) 0.13958(9) 0.0581(7) Uani 1 1 d .
C21 C 0.7179(4) -0.5268(3) 0.17163(11) 0.0725(9) Uani 1 1 d .
C22 C 0.6829(4) -0.4206(4) 0.18758(11) 0.0796(10) Uani 1 1 d .
C23 C 0.7434(4) -0.3253(3) 0.17284(10) 0.0708(9) Uani 1 1 d .
C24 C 0.0059(5) 0.4410(3) 0.25628(14) 0.0857(11) Uani 1 1 d .
H24 H -0.0249 0.3715 0.2662 0.103 Uiso 1 1 calc R
C25 C -0.0394(5) 0.5357(4) 0.27579(15) 0.0993(13) Uani 1 1 d .
H25 H -0.1025 0.5286 0.2985 0.119 Uiso 1 1 calc R
N26 N 0.0015(4) 0.6375(3) 0.26424(12) 0.0907(10) Uani 1 1 d .
C27 C 0.0873(5) 0.6423(3) 0.23262(14) 0.0848(11) Uani 1 1 d .
H27 H 0.1156 0.7132 0.2235 0.102 Uiso 1 1 calc R
C28 C 0.1421(5) 0.5509(3) 0.21057(12) 0.0786(10) Uani 1 1 d .
H28 H 0.2081 0.5610 0.1886 0.094 Uiso 1 1 calc R
C29 C 0.0968(4) 0.4467(3) 0.22198(10) 0.0607(7) Uani 1 1 d .
C30 C 0.1479(4) 0.3485(4) 0.19672(12) 0.0792(10) Uani 1 1 d .
H30 H 0.2177 0.3626 0.1759 0.095 Uiso 1 1 calc R
C31 C 0.1054(4) 0.2505(3) 0.20114(13) 0.0783(10) Uani 1 1 d .
H31 H 0.0338 0.2369 0.2215 0.094 Uiso 1 1 calc R
C32 C 0.1587(4) 0.1514(3) 0.17667(11) 0.0666(9) Uani 1 1 d .
C33 C 0.2454(5) 0.1555(3) 0.14150(13) 0.0852(11) Uani 1 1 d .
H33 H 0.2754 0.2235 0.1301 0.102 Uiso 1 1 calc R
C34 C 0.2856(4) 0.0554(3) 0.12390(11) 0.0785(10) Uani 1 1 d .
H34 H 0.3458 0.0566 0.1004 0.094 Uiso 1 1 calc R
N35 N 0.2429(4) -0.0424(3) 0.13869(11) 0.0807(8) Uani 1 1 d .
C36 C 0.1649(5) -0.0440(3) 0.17177(13) 0.0799(10) Uani 1 1 d .
H36 H 0.1372 -0.1130 0.1827 0.096 Uiso 1 1 calc R
C37 C 0.1209(4) 0.0502(4) 0.19160(11) 0.0814(11) Uani 1 1 d .
H37 H 0.0643 0.0449 0.2156 0.098 Uiso 1 1 calc R

loop_
_atom_site_aniso_label
_atom_site_aniso_U_11
_atom_site_aniso_U_22
_atom_site_aniso_U_33
_atom_site_aniso_U_23
_atom_site_aniso_U_13
_atom_site_aniso_U_12
I1 0.06277(14) 0.05796(14) 0.08638(18) -0.01395(10) 0.00051(11) 0.01305(9)
I2 0.08752(18) 0.0907(2) 0.0949(2) 0.04123(14) -0.00993(14) -0.02627(13)
F1 0.0905(12) 0.0332(8) 0.0835(12) 0.0103(8) 0.0322(10) 0.0022(8)
F2 0.0833(12) 0.0835(13) 0.0833(13) 0.0075(10) 0.0515(11) 0.0106(10)
F3 0.0780(13) 0.0383(9) 0.1215(17) 0.0044(9) 0.0203(11) -0.0104(8)
F4 0.0676(10) 0.0499(10) 0.0905(12) 0.0086(9) 0.0249(9) -0.0117(8)
F5 0.0827(11) 0.0627(10) 0.0509(9) 0.0006(8) 0.0217(8) -0.0109(8)
F6 0.0924(14) 0.0584(11) 0.0929(14) 0.0057(10) -0.0066(11) 0.0086(10)
F7 0.142(2) 0.122(2) 0.0888(15) 0.0155(15) 0.0648(15) 0.0005(16)
F8 0.148(2) 0.0782(15) 0.0864(15) -0.0116(12) 0.0417(15) 0.0038(14)
C1 0.0414(12) 0.0356(13) 0.0631(16) -0.0062(11) 0.0113(11) 0.0022(9)
C2 0.0392(12) 0.0490(15) 0.0593(16) -0.0106(12) 0.0122(11) -0.0052(10)
N3 0.0372(10) 0.0438(12) 0.0569(13) -0.0053(10) 0.0084(9) -0.0037(8)
C4 0.0395(13) 0.0493(16) 0.090(2) -0.0062(15) 0.0045(13) -0.0058(11)
C5 0.0492(15) 0.0494(17) 0.096(2) -0.0114(15) 0.0268(15) -0.0116(12)
C6 0.0494(14) 0.0448(15) 0.092(2) -0.0105(14) 0.0267(14) -0.0135(12)
N7 0.0519(12) 0.0373(12) 0.0636(15) 0.0023(11) 0.0162(11) -0.0111(9)
C8 0.0396(12) 0.0372(12) 0.0537(15) -0.0037(10) -0.0027(10) -0.0063(9)
C9 0.0508(14) 0.0462(15) 0.0587(16) 0.0025(12) 0.0060(12) -0.0077(11)
C10 0.0505(14) 0.0544(16) 0.0539(16) 0.0017(13) 0.0153(12) 0.0045(12)
C11 0.0516(14) 0.0458(15) 0.0693(18) -0.0048(13) -0.0111(13) 0.0043(11)
C12 0.0576(15) 0.0343(13) 0.0747(19) -0.0007(13) -0.0086(14) -0.0059(11)
C13 0.0444(13) 0.0474(14) 0.0521(15) -0.0012(11) 0.0041(11) -0.0180(11)
C14 0.0618(17) 0.0462(16) 0.072(2) -0.0135(14) 0.0009(14) 0.0014(12)
C15 0.0697(19) 0.0571(19) 0.079(2) 0.0004(16) 0.0004(16) 0.0069(14)
C16 0.0618(17) 0.0570(19) 0.085(2) -0.0032(17) 0.0049(16) -0.0053(14)
N17 0.0685(17) 0.0546(17) 0.087(2) 0.0122(15) 0.0150(16) 0.0022(13)
C18 0.0582(15) 0.0609(18) 0.0507(16) 0.0002(13) -0.0030(13) -0.0029(13)
C19 0.0507(14) 0.0591(18) 0.0555(17) 0.0044(14) -0.0047(12) 0.0027(12)
C20 0.0589(16) 0.0625(19) 0.0526(17) 0.0091(14) -0.0067(13) 0.0027(13)
C21 0.086(2) 0.063(2) 0.068(2) 0.0170(17) -0.0136(18) -0.0113(17)
C22 0.084(2) 0.099(3) 0.057(2) 0.0187(19) 0.0160(17) -0.004(2)
C23 0.091(2) 0.067(2) 0.0552(18) -0.0084(16) 0.0095(17) -0.0012(17)
C24 0.092(3) 0.055(2) 0.110(3) -0.001(2) 0.005(2) -0.0023(18)
C25 0.103(3) 0.098(3) 0.098(3) -0.018(3) 0.018(2) -0.014(3)
N26 0.093(2) 0.085(2) 0.093(2) -0.0293(19) -0.0067(19) 0.0217(19)
C27 0.102(3) 0.054(2) 0.097(3) 0.002(2) -0.021(2) 0.0093(19)
C28 0.090(2) 0.083(3) 0.062(2) 0.0016(18) 0.0049(18) 0.003(2)
C29 0.0661(18) 0.0546(18) 0.0612(19) -0.0082(14) -0.0019(15) 0.0055(14)
C30 0.067(2) 0.092(3) 0.078(3) -0.006(2) 0.0025(18) 0.0001(19)
C31 0.075(2) 0.081(3) 0.079(3) 0.0029(19) 0.0010(19) -0.0044(18)
C32 0.0678(18) 0.062(2) 0.069(2) -0.0269(16) -0.0046(16) 0.0158(15)
C33 0.095(3) 0.073(2) 0.088(3) -0.002(2) 0.013(2) -0.015(2)
C34 0.083(2) 0.088(3) 0.067(2) -0.0227(19) 0.0379(18) -0.0014(19)
N35 0.0807(19) 0.0668(19) 0.095(2) -0.0255(17) 0.0027(17) 0.0103(15)
C36 0.089(2) 0.063(2) 0.088(3) -0.0017(19) 0.001(2) 0.0017(18)
C37 0.074(2) 0.105(3) 0.066(2) -0.010(2) 0.0131(17) 0.000(2)

loop_
_atom_type_symbol
_atom_type_description
_atom_type_scat_dispersion_real
_atom_type_scat_dispersion_imag
_atom_type_scat_source
C C 0.0033 0.0016 'International Tables Vol C Tables 4.2.6.8 and 6.1.1.4'
H H 0.0000 0.0000 'International Tables Vol C Tables 4.2.6.8 and 6.1.1.4'
N N 0.0061 0.0033 'International Tables Vol C Tables 4.2.6.8 and 6.1.1.4'
F F 0.0171 0.0103 'International Tables Vol C Tables 4.2.6.8 and 6.1.1.4'
I I -0.4742 1.8119 'International Tables Vol C Tables 4.2.6.8 and 6.1.1.4'

loop_
_geom_angle_atom_site_label_1
_geom_angle_atom_site_label_2
_geom_angle_atom_site_label_3
_geom_angle
_geom_angle_site_symmetry_1
C1 C1 C2 112.4(3) 3_655
C1 C1 H1A 109.1 3_655
C2 C1 H1A 109.1 .
C1 C1 H1B 109.1 3_655
C2 C1 H1B 109.1 .
H1A C1 H1B 107.8 .
N3 C2 C1 114.8(2) .
N3 C2 H2A 108.6 .
C1 C2 H2A 108.6 .
N3 C2 H2B 108.6 .
C1 C2 H2B 108.6 .
H2A C2 H2B 107.5 .
C14 N3 C2 113.3(2) .
C14 N3 C4 111.3(2) .
C2 N3 C4 111.4(2) .
N3 C4 C5 113.8(2) .
N3 C4 H4A 108.8 .
C5 C4 H4A 108.8 .
N3 C4 H4B 108.8 .
C5 C4 H4B 108.8 .
H4A C4 H4B 107.7 .
C4 C5 C6 115.1(3) .
C4 C5 H5A 108.5 .
C6 C5 H5A 108.5 .
C4 C5 H5B 108.5 .
C6 C5 H5B 108.5 .
H5A C5 H5B 107.5 .
N7 C6 C5 110.2(2) .
N7 C6 H6A 109.6 .
C5 C6 H6A 109.6 .
N7 C6 H6B 109.6 .
C5 C6 H6B 109.6 .
H6A C6 H6B 108.1 .
C8 N7 C6 120.5(2) .
C8 N7 H7 112(2) .
C6 N7 H7 104(2) .
N7 C8 C13 125.0(2) .
N7 C8 C9 119.8(2) .
C13 C8 C9 115.1(2) .
C10 C9 F1 117.5(2) .
C10 C9 C8 122.6(3) .
F1 C9 C8 119.8(2) .
C9 C10 F2 119.4(3) .
C9 C10 C11 122.5(3) .
F2 C10 C11 118.0(2) .
C12 C11 C10 114.8(2) .
C12 C11 I1 120.9(2) .
C10 C11 I1 124.3(2) .
F3 C12 C13 117.0(3) .
F3 C12 C11 119.8(3) .
C13 C12 C11 123.2(2) .
F4 C13 C12 118.2(2) .
F4 C13 C8 120.1(2) .
C12 C13 C8 121.6(2) .
N3 C14 C15 117.2(3) .
N3 C14 H14A 108.0 .
C15 C14 H14A 108.0 .
N3 C14 H14B 108.0 .
C15 C14 H14B 108.0 .
H14A C14 H14B 107.2 .
C16 C15 C14 112.9(3) .
C16 C15 H15A 109.0 .
C14 C15 H15A 109.0 .
C16 C15 H15B 109.0 .
C14 C15 H15B 109.0 .
H15A C15 H15B 107.8 .
C15 C16 N17 111.4(3) .
C15 C16 H16A 109.4 .
N17 C16 H16A 109.4 .
C15 C16 H16B 109.4 .
N17 C16 H16B 109.4 .
H16A C16 H16B 108.0 .
C18 N17 C16 121.4(3) .
C18 N17 H17 109(3) .
C16 N17 H17 120(3) .
N17 C18 C23 125.0(3) .
N17 C18 C19 120.9(3) .
C23 C18 C19 114.0(3) .
C20 C19 C18 123.1(3) .
C20 C19 F5 117.9(3) .
C18 C19 F5 118.9(3) .
F6 C20 C19 118.3(3) .
F6 C20 C21 119.7(3) .
C19 C20 C21 122.0(3) .
C20 C21 C22 115.2(3) .
C20 C21 I2 123.8(3) .
C22 C21 I2 120.9(3) .
F7 C22 C23 117.8(4) .
F7 C22 C21 119.3(3) .
C23 C22 C21 122.9(3) .
F8 C23 C22 118.4(3) .
F8 C23 C18 118.9(3) .
C22 C23 C18 122.7(3) .
C25 C24 C29 120.7(4) .
C25 C24 H24 119.7 .
C29 C24 H24 119.7 .
N26 C25 C24 123.5(4) .
N26 C25 H25 118.2 .
C24 C25 H25 118.2 .
C27 N26 C25 115.5(4) .
N26 C27 C28 125.9(4) .
N26 C27 H27 117.1 .
C28 C27 H27 117.1 .
C29 C28 C27 118.3(4) .
C29 C28 H28 120.9 .
C27 C28 H28 120.9 .
C28 C29 C24 116.0(3) .
C28 C29 C30 118.5(3) .
C24 C29 C30 125.5(3) .
C31 C30 C29 125.7(4) .
C31 C30 H30 117.2 .
C29 C30 H30 117.2 .
C30 C31 C32 126.0(4) .
C30 C31 H31 117.0 .
C32 C31 H31 117.0 .
C37 C32 C33 118.1(3) .
C37 C32 C31 116.0(3) .
C33 C32 C31 125.9(4) .
C34 C33 C32 117.4(3) .
C34 C33 H33 121.3 .
C32 C33 H33 121.3 .
N35 C34 C33 123.0(3) .
N35 C34 H34 118.5 .
C33 C34 H34 118.5 .
C36 N35 C34 118.3(3) .
N35 C36 C37 123.0(4) .
N35 C36 H36 118.5 .
C37 C36 H36 118.5 .
C32 C37 C36 120.2(3) .
C32 C37 H37 119.9 .
C36 C37 H37 119.9 .

loop_
_geom_bond_atom_site_label_1
_geom_bond_atom_site_label_2
_geom_bond_distance
_geom_bond_site_symmetry_2
I1 C11 2.080(3) .
I2 C21 2.078(3) .
F1 C9 1.370(3) .
F2 C10 1.355(3) .
F3 C12 1.339(3) .
F4 C13 1.345(3) .
F5 C19 1.412(3) .
F6 C20 1.352(4) .
F7 C22 1.332(4) .
F8 C23 1.336(4) .
C1 C1 1.484(5) 3_655
C1 C2 1.518(3) .
C1 H1A 0.9700 .
C1 H1B 0.9700 .
C2 N3 1.453(3) .
C2 H2A 0.9700 .
C2 H2B 0.9700 .
N3 C14 1.450(4) .
N3 C4 1.481(3) .
C4 C5 1.515(5) .
C4 H4A 0.9700 .
C4 H4B 0.9700 .
C5 C6 1.520(4) .
C5 H5A 0.9700 .
C5 H5B 0.9700 .
C6 N7 1.472(3) .
C6 H6A 0.9700 .
C6 H6B 0.9700 .
N7 C8 1.377(3) .
N7 H7 0.82(3) .
C8 C13 1.387(3) .
C8 C9 1.401(4) .
C9 C10 1.350(4) .
C10 C11 1.389(4) .
C11 C12 1.388(4) .
C12 C13 1.366(4) .
C14 C15 1.523(4) .
C14 H14A 0.9700 .
C14 H14B 0.9700 .
C15 C16 1.468(5) .
C15 H15A 0.9700 .
C15 H15B 0.9700 .
C16 N17 1.473(4) .
C16 H16A 0.9700 .
C16 H16B 0.9700 .
N17 C18 1.366(4) .
N17 H17 0.80(5) .
C18 C23 1.380(4) .
C18 C19 1.409(4) .
C19 C20 1.360(4) .
C20 C21 1.364(5) .
C21 C22 1.403(5) .
C22 C23 1.345(5) .
C24 C25 1.356(6) .
C24 C29 1.377(5) .
C24 H24 0.9300 .
C25 N26 1.322(6) .
C25 H25 0.9300 .
N26 C27 1.279(5) .
C27 C28 1.392(5) .
C27 H27 0.9300 .
C28 C29 1.358(5) .
C28 H28 0.9300 .
C29 C30 1.501(5) .
C30 C31 1.236(5) .
C30 H30 0.9300 .
C31 C32 1.500(5) .
C31 H31 0.9300 .
C32 C37 1.344(5) .
C32 C33 1.377(5) .
C33 C34 1.372(5) .
C33 H33 0.9300 .
C34 N35 1.318(5) .
C34 H34 0.9300 .
N35 C36 1.278(5) .
C36 C37 1.353(5) .
C36 H36 0.9300 .
C37 H37 0.9300 .

loop_
_geom_torsion_atom_site_label_1
_geom_torsion_atom_site_label_2
_geom_torsion_atom_site_label_3
_geom_torsion_atom_site_label_4
_geom_torsion
_geom_torsion_site_symmetry_1
C1 C1 C2 N3 172.9(3) 3_655
C1 C2 N3 C14 58.0(3) .
C1 C2 N3 C4 -175.5(2) .
C14 N3 C4 C5 -164.4(2) .
C2 N3 C4 C5 68.1(3) .
N3 C4 C5 C6 67.7(3) .
C4 C5 C6 N7 -61.8(4) .
C5 C6 N7 C8 171.6(3) .
C6 N7 C8 C13 35.5(4) .
C6 N7 C8 C9 -147.6(3) .
N7 C8 C9 C10 -177.9(3) .
C13 C8 C9 C10 -0.6(4) .
N7 C8 C9 F1 0.5(4) .
C13 C8 C9 F1 177.7(2) .
F1 C9 C10 F2 3.0(4) .
C8 C9 C10 F2 -178.6(2) .
F1 C9 C10 C11 179.1(3) .
C8 C9 C10 C11 -2.5(4) .
C9 C10 C11 C12 4.1(4) .
F2 C10 C11 C12 -179.7(2) .
C9 C10 C11 I1 -175.6(2) .
F2 C10 C11 I1 0.6(4) .
C10 C11 C12 F3 178.2(3) .
I1 C11 C12 F3 -2.1(4) .
C10 C11 C12 C13 -2.9(4) .
I1 C11 C12 C13 176.9(2) .
F3 C12 C13 F4 -3.6(4) .
C11 C12 C13 F4 177.4(2) .
F3 C12 C13 C8 178.9(2) .
C11 C12 C13 C8 0.0(4) .
N7 C8 C13 F4 1.5(4) .
C9 C8 C13 F4 -175.6(2) .
N7 C8 C13 C12 179.0(3) .
C9 C8 C13 C12 1.9(4) .
C2 N3 C14 C15 59.8(3) .
C4 N3 C14 C15 -66.8(3) .
N3 C14 C15 C16 -164.9(3) .
C14 C15 C16 N17 -177.6(3) .
C15 C16 N17 C18 -146.3(3) .
C16 N17 C18 C23 -35.5(5) .
C16 N17 C18 C19 148.6(3) .
N17 C18 C19 C20 178.4(3) .
C23 C18 C19 C20 2.0(4) .
N17 C18 C19 F5 1.6(4) .
C23 C18 C19 F5 -174.7(3) .
C18 C19 C20 F6 178.7(3) .
F5 C19 C20 F6 -4.5(4) .
C18 C19 C20 C21 0.1(5) .
F5 C19 C20 C21 176.9(3) .
F6 C20 C21 C22 -179.5(3) .
C19 C20 C21 C22 -0.9(5) .
F6 C20 C21 I2 2.0(4) .
C19 C20 C21 I2 -179.4(2) .
C20 C21 C22 F7 -179.2(3) .
I2 C21 C22 F7 -0.6(5) .
C20 C21 C22 C23 -0.6(5) .
I2 C21 C22 C23 178.0(3) .
F7 C22 C23 F8 2.5(5) .
C21 C22 C23 F8 -176.1(3) .
F7 C22 C23 C18 -178.4(3) .
C21 C22 C23 C18 3.0(6) .
N17 C18 C23 F8 -0.6(5) .
C19 C18 C23 F8 175.6(3) .
N17 C18 C23 C22 -179.7(3) .
C19 C18 C23 C22 -3.5(5) .
C29 C24 C25 N26 -1.3(7) .
C24 C25 N26 C27 0.5(7) .
C25 N26 C27 C28 -1.4(6) .
N26 C27 C28 C29 3.0(6) .
C27 C28 C29 C24 -3.4(5) .
C27 C28 C29 C30 176.4(3) .
C25 C24 C29 C28 2.7(6) .
C25 C24 C29 C30 -177.0(4) .
C28 C29 C30 C31 -173.5(4) .
C24 C29 C30 C31 6.3(6) .
C29 C30 C31 C32 -178.5(3) .
C30 C31 C32 C37 167.7(4) .
C30 C31 C32 C33 -10.2(7) .
C37 C32 C33 C34 0.7(5) .
C31 C32 C33 C34 178.7(4) .
C32 C33 C34 N35 1.2(6) .
C33 C34 N35 C36 -2.5(6) .
C34 N35 C36 C37 1.8(6) .
C33 C32 C37 C36 -1.4(5) .
C31 C32 C37 C36 -179.5(3) .
N35 C36 C37 C32 0.1(6) .
